data_7717010
loop_
_publ_author_name
'Krieft, Jonas'
'Koch, Hannah'
'Neumann, Beate'
'Stammler, Hans-Georg'
'Lamm, Jan-Hendrik'
'Mix, Andreas'
'Mitzel, Norbert W.'

_publ_section_title
;
 Adducts of Lewis acidic stibanes with phosphane chalcogenides.
;
_journal_issue 39
_journal_name_full 'Dalton transactions (Cambridge, England : 2003)'
_journal_page_first 16280
_journal_page_last 16286
_journal_paper_doi 10.1039/d4dt02268h
_journal_volume 53
_journal_year 2024
_chemical_formula_moiety 'C12 H19 Cl F10 P S Sb'
_chemical_formula_sum 'C12 H19 Cl F10 P S Sb'
_chemical_formula_weight 573.50
_space_group_crystal_system triclinic
_space_group_IT_number 2
_space_group_name_Hall '-P 1'
_space_group_name_H-M_alt 'P -1'
_atom_sites_solution_hydrogens mixed
_atom_sites_solution_primary dual
_audit_creation_date 2023-06-26
_audit_creation_method
;
Olex2 1.5-ac5-024
(compiled 2022.04.12 svn.rca3783a0 for Rigaku Oxford Diffraction, GUI svn.r6498)
;
_audit_update_record
;
2024-07-03 deposited with the CCDC.	2024-09-12 downloaded from the CCDC.
;
_cell_angle_alpha 105.3756(11)
_cell_angle_beta 102.9282(11)
_cell_angle_gamma 108.4462(13)
_cell_formula_units_Z 2
_cell_length_a 8.86176(13)
_cell_length_b 10.95308(16)
_cell_length_c 11.95144(13)
_cell_measurement_reflns_used 48564
_cell_measurement_temperature 202(140)
_cell_measurement_theta_max 36.4100
_cell_measurement_theta_min 3.2470
_cell_volume 999.25(3)
_computing_cell_refinement 'CrysAlisPro 1.171.42.90a (Rigaku OD, 2023)'
_computing_data_collection 'CrysAlisPro 1.171.42.90a (Rigaku OD, 2023)'
_computing_data_reduction 'CrysAlisPro 1.171.42.90a (Rigaku OD, 2023)'
_computing_molecular_graphics 'Olex2 1.5-ac5-024 (Dolomanov et al., 2009)'
_computing_publication_material 'Olex2 1.5-ac5-024 (Dolomanov et al., 2009)'
_computing_structure_refinement 'SHELXL 2018/3 (Sheldrick, 2015)'
_computing_structure_solution 'SHELXT  (Sheldrick, 2015)'
_diffrn_ambient_environment N~2~
_diffrn_ambient_temperature 202(140)
_diffrn_detector 'CCD plate'
_diffrn_detector_area_resol_mean 5.3114
_diffrn_detector_type Atlas
_diffrn_measured_fraction_theta_full 0.999
_diffrn_measured_fraction_theta_max 0.966
_diffrn_measurement_details
;
List of Runs (angles in degrees, time in seconds):

  # Type    Start    End  Width  t~exp~   \w     \q     \k     \f   Frames
#--------------------------------------------------------------------------
  1  \w    -94.00 -37.00   1.00    7.50    --  -27.30 145.00 -52.86   57
  2  \w    -42.00   3.00   1.00    7.50    --  -27.30 -77.00   0.00   45
  3  \w    -98.00 -41.00   1.00    7.50    --  -27.30 151.00-157.02   57
  4  \w    -92.00 -36.00   1.00    7.50    --  -27.30 142.00  40.93   56
  5  \w    -44.00  48.00   1.00    7.50    --   27.30 -38.00 -30.00   92
  6  \w    -44.00  48.00   1.00    7.50    --   27.30 -38.00-120.00   92
  7  \w      2.00  96.00   1.00    7.50    --   27.30  57.00 150.00   94
  8  \w    -41.00  52.00   1.00    7.50    --   27.30 -57.00 150.00   93
  9  \w    -44.00  48.00   1.00    7.50    --   27.30 -38.00  30.00   92
 10  \w      2.00  96.00   1.00    7.50    --   27.30  57.00 -60.00   94
 11  \w      2.00  96.00   1.00    7.50    --   27.30  57.00-150.00   94
 12  \w      7.00  98.00   1.00    7.50    --   27.30  38.00  60.00   91
 13  \w    -92.00 -36.00   1.00    7.50    --  -27.30 143.00 137.93   56
 14  \w    -57.00  21.00   1.00    7.50    --  -27.30  77.00-180.00   78
 15  \w    -42.00   3.00   1.00    7.50    --  -27.30 -77.00-120.00   45
 16  \w    -42.00   3.00   1.00    7.50    --  -27.30 -77.00 -90.00   45
 17  \w    -42.00   3.00   1.00    7.50    --  -27.30 -77.00-180.00   45
 18  \w    -57.00  21.00   1.00    7.50    --  -27.30  77.00 -30.00   78
 19  \w     39.00 111.00   1.00    7.50    --   27.30 178.00-180.00   72
 20  \w    -41.00  52.00   1.00    7.50    --   27.30 -57.00-180.00   93
 21  \w    -15.00  65.00   1.00    7.50    --   27.30 -99.00   0.00   80
 22  \w     14.00  92.00   1.00    7.50    --   27.30-142.00  70.24   78
 23  \w    -96.00  -2.00   1.00    7.50    --  -27.30 -57.00  60.00   94
 24  \w    -58.00 113.00   1.00    7.50    --   27.30   0.00-150.00  171
 25  \w    -58.00 113.00   1.00    7.50    --   27.30   0.00-120.00  171
 26  \w    -58.00  75.00   1.00    7.50    --   27.30   0.00 -90.00  133
 27  \w    -58.00 113.00   1.00    7.50    --   27.30   0.00-180.00  171
;
_diffrn_measurement_device 'four-circle diffractometer'
_diffrn_measurement_device_type 'SuperNova, Dual, Cu at home/near, Atlas'
_diffrn_measurement_method '\w scans'
_diffrn_orient_matrix_type 'CrysAlisPro convention (1999,Acta A55,543-557)'
_diffrn_orient_matrix_UB_11 -0.0320518000
_diffrn_orient_matrix_UB_12 -0.0720759000
_diffrn_orient_matrix_UB_13 -0.0332658000
_diffrn_orient_matrix_UB_21 0.0832894000
_diffrn_orient_matrix_UB_22 0.0049411000
_diffrn_orient_matrix_UB_23 0.0055171000
_diffrn_orient_matrix_UB_31 0.0079251000
_diffrn_orient_matrix_UB_32 -0.0122320000
_diffrn_orient_matrix_UB_33 0.0559888000
_diffrn_radiation_monochromator mirror
_diffrn_radiation_probe x-ray
_diffrn_radiation_type 'Mo K\a'
_diffrn_radiation_wavelength 0.71073
_diffrn_reflns_av_R_equivalents 0.0420
_diffrn_reflns_av_unetI/netI 0.0224
_diffrn_reflns_Laue_measured_fraction_full 0.999
_diffrn_reflns_Laue_measured_fraction_max 0.966
_diffrn_reflns_limit_h_max 14
_diffrn_reflns_limit_h_min -14
_diffrn_reflns_limit_k_max 18
_diffrn_reflns_limit_k_min -18
_diffrn_reflns_limit_l_max 19
_diffrn_reflns_limit_l_min -20
_diffrn_reflns_number 91566
_diffrn_reflns_point_group_measured_fraction_full 0.999
_diffrn_reflns_point_group_measured_fraction_max 0.966
_diffrn_reflns_theta_full 25.242
_diffrn_reflns_theta_max 36.943
_diffrn_reflns_theta_min 2.573
_diffrn_source 'micro-focus sealed X-ray tube'
_diffrn_source_type 'SuperNova (Mo) X-ray Source'
_exptl_absorpt_coefficient_mu 1.782
_exptl_absorpt_correction_T_max 1.000
_exptl_absorpt_correction_T_min 0.645
_exptl_absorpt_correction_type gaussian
_exptl_absorpt_process_details
;
CrysAlisPro 1.171.42.90a (Rigaku Oxford Diffraction, 2023)
Numerical absorption correction based on gaussian integration over
a multifaceted crystal model
Empirical absorption correction using spherical harmonics,
implemented in SCALE3 ABSPACK scaling algorithm.
;
_exptl_crystal_colour 'clear colourless'
_exptl_crystal_colour_lustre clear
_exptl_crystal_colour_primary colourless
_exptl_crystal_density_diffrn 1.906
_exptl_crystal_description plate
_exptl_crystal_F_000 560
_exptl_crystal_size_max 0.2
_exptl_crystal_size_mid 0.12
_exptl_crystal_size_min 0.06
_refine_diff_density_max 0.785
_refine_diff_density_min -0.703
_refine_diff_density_rms 0.092
_refine_ls_extinction_method none
_refine_ls_goodness_of_fit_ref 1.062
_refine_ls_hydrogen_treatment mixed
_refine_ls_matrix_type full
_refine_ls_number_parameters 245
_refine_ls_number_reflns 9773
_refine_ls_number_restraints 0
_refine_ls_restrained_S_all 1.062
_refine_ls_R_factor_all 0.0287
_refine_ls_R_factor_gt 0.0229
_refine_ls_shift/su_max 0.004
_refine_ls_shift/su_mean 0.000
_refine_ls_structure_factor_coef Fsqd
_refine_ls_weighting_details 'w=1/[\s^2^(Fo^2^)+(0.0188P)^2^+0.4890P] where P=(Fo^2^+2Fc^2^)/3'
_refine_ls_weighting_scheme calc
_refine_ls_wR_factor_gt 0.0477
_refine_ls_wR_factor_ref 0.0500
_reflns_Friedel_coverage 0.000
_reflns_number_gt 8844
_reflns_number_total 9773
_reflns_threshold_expression 'I > 2\s(I)'
_cod_data_source_file d4dt02268h3.cif
_cod_data_source_block 5
_cod_depositor_comments 'Adding full bibliography for 7717007--7717016.cif.'
_cod_database_code 7717010
_shelx_shelxl_version_number 2018/3
_chemical_oxdiff_formula 'C12 H19 Cl F10 S P Sb'
_shelx_space_group_comment
;
The symmetry employed for this shelxl refinement is uniquely defined
by the following loop, which should always be used as a source of
symmetry information in preference to the above space-group names.
They are only intended as comments.
;
_shelx_estimated_absorpt_t_max 0.901
_shelx_estimated_absorpt_t_min 0.717
_olex2_refinement_description
;
1. Fixed Uiso
 At 1.5 times of:
  All C(H,H,H) groups
2.a Idealised Me refined as rotating group:
 C6(H6A,H6B,H6C), C7(H7A,H7B,H7C), C8(H8A,H8B,H8C), C10(H10A,H10B,H10C),
 C11(H11A,H11B,H11C), C12(H12A,H12B,H12C)
;
_olex2_date_sample_data_collection 2023-06-23
_olex2_submission_special_instructions 'No special instructions were received'
_oxdiff_exptl_absorpt_empirical_details
;
Empirical correction (ABSPACK) includes:
- Absorption correction using spherical harmonics
- Frame scaling
- Detector area scaling
;
_oxdiff_exptl_absorpt_empirical_full_max 1.155
_oxdiff_exptl_absorpt_empirical_full_min 0.787

loop_
_space_group_symop_operation_xyz
'x, y, z'
'-x, -y, -z'

loop_
_atom_site_label
_atom_site_type_symbol
_atom_site_fract_x
_atom_site_fract_y
_atom_site_fract_z
_atom_site_U_iso_or_equiv
_atom_site_adp_type
_atom_site_occupancy
_atom_site_site_symmetry_order
_atom_site_calc_flag
_atom_site_refinement_flags_posn
_atom_site_refinement_flags_adp
_atom_site_refinement_flags_occupancy
_atom_site_disorder_assembly
_atom_site_disorder_group
Sb1 Sb 0.23863(2) 0.63045(2) 0.65963(2) 0.01392(2) Uani 1 1 d . . . . .
Cl1 Cl 0.16595(4) 0.76551(3) 0.53457(3) 0.02378(6) Uani 1 1 d . . . . .
S1 S 0.34647(4) 0.52841(3) 0.83483(3) 0.01563(5) Uani 1 1 d . . . . .
P1 P 0.27394(3) 0.33190(3) 0.72340(3) 0.01233(5) Uani 1 1 d . . . . .
H1 H 0.179(2) 0.3067(19) 0.6155(16) 0.023(4) Uiso 1 1 d . . . . .
F1 F -0.09207(12) 0.65115(12) 0.65192(9) 0.0355(2) Uani 1 1 d . . . . .
F2 F -0.04602(12) 0.50865(9) 0.73677(10) 0.0337(2) Uani 1 1 d . . . . .
F3 F 0.10936(18) 0.86606(11) 0.86031(12) 0.0506(3) Uani 1 1 d . . . . .
F4 F -0.08375(13) 0.71220(12) 0.88740(9) 0.0372(2) Uani 1 1 d . . . . .
F5 F 0.17244(14) 0.73146(14) 0.94748(9) 0.0428(3) Uani 1 1 d . . . . .
F6 F 0.40175(12) 0.94214(8) 0.80283(8) 0.02741(17) Uani 1 1 d . . . . .
F7 F 0.48324(11) 0.83184(8) 0.91365(7) 0.02635(17) Uani 1 1 d . . . . .
F8 F 0.73607(13) 0.97385(11) 0.85715(10) 0.0401(2) Uani 1 1 d . . . . .
F9 F 0.65187(13) 0.75928(11) 0.75190(13) 0.0497(3) Uani 1 1 d . . . . .
F10 F 0.58919(14) 0.89322(13) 0.66524(10) 0.0427(3) Uani 1 1 d . . . . .
C1 C 0.02706(16) 0.63645(13) 0.73413(12) 0.0200(2) Uani 1 1 d . . . . .
C2 C 0.05779(19) 0.73847(16) 0.85965(13) 0.0268(3) Uani 1 1 d . . . . .
C3 C 0.44479(16) 0.83330(12) 0.79786(11) 0.0179(2) Uani 1 1 d . . . . .
C4 C 0.60836(17) 0.86641(14) 0.76816(13) 0.0255(2) Uani 1 1 d . . . . .
C5 C 0.13989(14) 0.20961(11) 0.77780(10) 0.01388(17) Uani 1 1 d . . . . .
C6 C 0.00859(15) 0.26471(13) 0.80726(12) 0.0196(2) Uani 1 1 d . . . . .
H6A H 0.066225 0.355452 0.873946 0.029 Uiso 1 1 calc R U . . .
H6B H -0.068565 0.200522 0.832963 0.029 Uiso 1 1 calc R U . . .
H6C H -0.055690 0.273326 0.733697 0.029 Uiso 1 1 calc R U . . .
C7 C 0.24761(16) 0.20200(13) 0.89345(11) 0.0189(2) Uani 1 1 d . . . . .
H7A H 0.324905 0.160093 0.872045 0.028 Uiso 1 1 calc R U . . .
H7B H 0.173835 0.145693 0.926908 0.028 Uiso 1 1 calc R U . . .
H7C H 0.312965 0.295354 0.955320 0.028 Uiso 1 1 calc R U . . .
C8 C 0.04589(16) 0.06676(12) 0.67499(11) 0.0202(2) Uani 1 1 d . . . . .
H8A H -0.015359 0.075467 0.600365 0.030 Uiso 1 1 calc R U . . .
H8B H -0.034374 0.005707 0.701167 0.030 Uiso 1 1 calc R U . . .
H8C H 0.127292 0.027759 0.657708 0.030 Uiso 1 1 calc R U . . .
C9 C 0.45780(14) 0.30281(12) 0.69232(11) 0.01612(18) Uani 1 1 d . . . . .
C10 C 0.60332(16) 0.35183(16) 0.81326(13) 0.0253(2) Uani 1 1 d . . . . .
H10A H 0.629415 0.448036 0.861534 0.038 Uiso 1 1 calc R U . . .
H10B H 0.703385 0.345107 0.794835 0.038 Uiso 1 1 calc R U . . .
H10C H 0.570043 0.293645 0.860609 0.038 Uiso 1 1 calc R U . . .
C11 C 0.40984(17) 0.15099(13) 0.61723(13) 0.0224(2) Uani 1 1 d . . . . .
H11A H 0.384590 0.095329 0.668000 0.034 Uiso 1 1 calc R U . . .
H11B H 0.504147 0.141412 0.591236 0.034 Uiso 1 1 calc R U . . .
H11C H 0.310056 0.118990 0.544377 0.034 Uiso 1 1 calc R U . . .
C12 C 0.51169(17) 0.39092(14) 0.61591(13) 0.0229(2) Uani 1 1 d . . . . .
H12A H 0.417525 0.361248 0.539859 0.034 Uiso 1 1 calc R U . . .
H12B H 0.608555 0.379290 0.595346 0.034 Uiso 1 1 calc R U . . .
H12C H 0.543340 0.488367 0.663813 0.034 Uiso 1 1 calc R U . . .

loop_
_atom_site_aniso_label
_atom_site_aniso_U_11
_atom_site_aniso_U_22
_atom_site_aniso_U_33
_atom_site_aniso_U_23
_atom_site_aniso_U_13
_atom_site_aniso_U_12
Sb1 0.01466(3) 0.01525(3) 0.01198(3) 0.00413(2) 0.00335(2) 0.00762(2)
Cl1 0.02847(14) 0.02723(14) 0.01977(13) 0.01224(11) 0.00432(11) 0.01583(12)
S1 0.01740(11) 0.01325(10) 0.01479(11) 0.00418(9) 0.00369(9) 0.00624(9)
P1 0.01184(11) 0.01262(11) 0.01263(11) 0.00452(9) 0.00389(9) 0.00521(9)
F1 0.0249(4) 0.0639(7) 0.0283(4) 0.0203(4) 0.0090(3) 0.0280(5)
F2 0.0246(4) 0.0243(4) 0.0546(6) 0.0133(4) 0.0214(4) 0.0080(3)
F3 0.0741(9) 0.0250(5) 0.0617(7) 0.0097(5) 0.0423(7) 0.0226(5)
F4 0.0374(5) 0.0569(6) 0.0361(5) 0.0200(5) 0.0254(4) 0.0309(5)
F5 0.0388(5) 0.0728(8) 0.0201(4) 0.0090(5) 0.0086(4) 0.0338(6)
F6 0.0353(5) 0.0173(3) 0.0280(4) 0.0054(3) 0.0057(3) 0.0144(3)
F7 0.0329(4) 0.0218(4) 0.0137(3) 0.0062(3) 0.0001(3) 0.0031(3)
F8 0.0278(5) 0.0316(5) 0.0357(5) 0.0053(4) 0.0032(4) -0.0089(4)
F9 0.0239(5) 0.0334(5) 0.0940(10) 0.0193(6) 0.0240(6) 0.0149(4)
F10 0.0362(5) 0.0594(7) 0.0308(5) 0.0214(5) 0.0169(4) 0.0088(5)
C1 0.0186(5) 0.0236(5) 0.0204(5) 0.0082(4) 0.0064(4) 0.0115(4)
C2 0.0289(6) 0.0326(7) 0.0257(6) 0.0096(5) 0.0149(5) 0.0176(6)
C3 0.0212(5) 0.0151(4) 0.0161(5) 0.0062(4) 0.0038(4) 0.0071(4)
C4 0.0203(5) 0.0219(6) 0.0278(6) 0.0077(5) 0.0056(5) 0.0033(4)
C5 0.0142(4) 0.0136(4) 0.0142(4) 0.0055(3) 0.0053(3) 0.0054(3)
C6 0.0179(5) 0.0224(5) 0.0238(5) 0.0110(4) 0.0110(4) 0.0101(4)
C7 0.0226(5) 0.0205(5) 0.0162(5) 0.0087(4) 0.0055(4) 0.0106(4)
C8 0.0190(5) 0.0159(5) 0.0193(5) 0.0037(4) 0.0053(4) 0.0022(4)
C9 0.0146(4) 0.0179(5) 0.0173(5) 0.0060(4) 0.0067(4) 0.0078(4)
C10 0.0158(5) 0.0351(7) 0.0236(6) 0.0080(5) 0.0047(4) 0.0122(5)
C11 0.0249(6) 0.0196(5) 0.0271(6) 0.0074(4) 0.0138(5) 0.0120(4)
C12 0.0230(6) 0.0228(5) 0.0294(6) 0.0129(5) 0.0163(5) 0.0095(4)

loop_
_atom_type_symbol
_atom_type_description
_atom_type_scat_dispersion_real
_atom_type_scat_dispersion_imag
_atom_type_scat_source
C C 0.0033 0.0016 'International Tables Vol C Tables 4.2.6.8 and 6.1.1.4'
H H 0.0000 0.0000 'International Tables Vol C Tables 4.2.6.8 and 6.1.1.4'
F F 0.0171 0.0103 'International Tables Vol C Tables 4.2.6.8 and 6.1.1.4'
P P 0.1023 0.0942 'International Tables Vol C Tables 4.2.6.8 and 6.1.1.4'
S S 0.1246 0.1234 'International Tables Vol C Tables 4.2.6.8 and 6.1.1.4'
Cl Cl 0.1484 0.1585 'International Tables Vol C Tables 4.2.6.8 and 6.1.1.4'
Sb Sb -0.5866 1.5461 'International Tables Vol C Tables 4.2.6.8 and 6.1.1.4'

loop_
_exptl_crystal_face_index_h
_exptl_crystal_face_index_k
_exptl_crystal_face_index_l
_exptl_crystal_face_perp_dist
0 0 1 0.0309
0 0 -1 0.0309
3 -9 15 0.0441
-3 9 -15 0.0441
9 0 -14 0.0614
-9 0 14 0.0614
1 13 0 0.0582
-1 -13 0 0.0582
-10 -3 1 0.0525
10 3 -1 0.0525

loop_
_geom_angle_atom_site_label_1
_geom_angle_atom_site_label_2
_geom_angle_atom_site_label_3
_geom_angle
_geom_angle_site_symmetry_1
_geom_angle_site_symmetry_3
_geom_angle_publ_flag
Cl1 Sb1 S1 169.093(10) . . ?
C1 Sb1 Cl1 89.56(3) . . ?
C1 Sb1 S1 87.86(3) . . ?
C1 Sb1 C3 98.45(5) . . ?
C3 Sb1 Cl1 86.75(3) . . ?
C3 Sb1 S1 83.16(3) . . ?
P1 S1 Sb1 98.450(13) . . ?
S1 P1 H1 111.9(8) . . ?
C5 P1 S1 111.05(4) . . ?
C5 P1 H1 103.7(8) . . ?
C5 P1 C9 117.66(5) . . ?
C9 P1 S1 110.20(4) . . ?
C9 P1 H1 101.8(8) . . ?
F1 C1 Sb1 109.27(8) . . ?
F1 C1 F2 106.07(11) . . ?
F1 C1 C2 106.40(11) . . ?
F2 C1 Sb1 105.24(8) . . ?
F2 C1 C2 106.37(11) . . ?
C2 C1 Sb1 122.42(9) . . ?
F3 C2 F4 107.52(12) . . ?
F3 C2 F5 109.01(14) . . ?
F3 C2 C1 110.49(12) . . ?
F4 C2 C1 110.83(13) . . ?
F5 C2 F4 107.69(12) . . ?
F5 C2 C1 111.19(11) . . ?
F6 C3 Sb1 112.81(8) . . ?
F6 C3 F7 106.50(10) . . ?
F6 C3 C4 106.55(10) . . ?
F7 C3 Sb1 111.85(7) . . ?
F7 C3 C4 106.63(10) . . ?
C4 C3 Sb1 112.07(8) . . ?
F8 C4 F9 107.40(13) . . ?
F8 C4 F10 108.06(12) . . ?
F8 C4 C3 112.55(12) . . ?
F9 C4 C3 110.18(11) . . ?
F10 C4 F9 107.83(14) . . ?
F10 C4 C3 110.65(12) . . ?
C6 C5 P1 106.78(8) . . ?
C7 C5 P1 110.27(8) . . ?
C7 C5 C6 110.29(9) . . ?
C8 C5 P1 110.06(8) . . ?
C8 C5 C6 108.23(10) . . ?
C8 C5 C7 111.11(10) . . ?
C5 C6 H6A 109.5 . . ?
C5 C6 H6B 109.5 . . ?
C5 C6 H6C 109.5 . . ?
H6A C6 H6B 109.5 . . ?
H6A C6 H6C 109.5 . . ?
H6B C6 H6C 109.5 . . ?
C5 C7 H7A 109.5 . . ?
C5 C7 H7B 109.5 . . ?
C5 C7 H7C 109.5 . . ?
H7A C7 H7B 109.5 . . ?
H7A C7 H7C 109.5 . . ?
H7B C7 H7C 109.5 . . ?
C5 C8 H8A 109.5 . . ?
C5 C8 H8B 109.5 . . ?
C5 C8 H8C 109.5 . . ?
H8A C8 H8B 109.5 . . ?
H8A C8 H8C 109.5 . . ?
H8B C8 H8C 109.5 . . ?
C10 C9 P1 110.62(8) . . ?
C10 C9 C12 109.60(11) . . ?
C11 C9 P1 111.47(8) . . ?
C11 C9 C10 110.58(11) . . ?
C11 C9 C12 109.13(10) . . ?
C12 C9 P1 105.29(8) . . ?
C9 C10 H10A 109.5 . . ?
C9 C10 H10B 109.5 . . ?
C9 C10 H10C 109.5 . . ?
H10A C10 H10B 109.5 . . ?
H10A C10 H10C 109.5 . . ?
H10B C10 H10C 109.5 . . ?
C9 C11 H11A 109.5 . . ?
C9 C11 H11B 109.5 . . ?
C9 C11 H11C 109.5 . . ?
H11A C11 H11B 109.5 . . ?
H11A C11 H11C 109.5 . . ?
H11B C11 H11C 109.5 . . ?
C9 C12 H12A 109.5 . . ?
C9 C12 H12B 109.5 . . ?
C9 C12 H12C 109.5 . . ?
H12A C12 H12B 109.5 . . ?
H12A C12 H12C 109.5 . . ?
H12B C12 H12C 109.5 . . ?

loop_
_geom_bond_atom_site_label_1
_geom_bond_atom_site_label_2
_geom_bond_distance
_geom_bond_site_symmetry_2
_geom_bond_publ_flag
Sb1 Cl1 2.4862(3) . ?
Sb1 S1 2.7511(3) . ?
Sb1 C1 2.2597(12) . ?
Sb1 C3 2.2666(12) . ?
S1 P1 2.0102(4) . ?
P1 H1 1.275(18) . ?
P1 C5 1.8516(11) . ?
P1 C9 1.8522(11) . ?
F1 C1 1.3539(15) . ?
F2 C1 1.3560(16) . ?
F3 C2 1.3230(19) . ?
F4 C2 1.3320(17) . ?
F5 C2 1.3247(18) . ?
F6 C3 1.3529(14) . ?
F7 C3 1.3549(14) . ?
F8 C4 1.3235(16) . ?
F9 C4 1.3276(18) . ?
F10 C4 1.3257(18) . ?
C1 C2 1.5196(19) . ?
C3 C4 1.5246(19) . ?
C5 C6 1.5352(16) . ?
C5 C7 1.5329(16) . ?
C5 C8 1.5328(16) . ?
C6 H6A 0.9800 . ?
C6 H6B 0.9800 . ?
C6 H6C 0.9800 . ?
C7 H7A 0.9800 . ?
C7 H7B 0.9800 . ?
C7 H7C 0.9800 . ?
C8 H8A 0.9800 . ?
C8 H8B 0.9800 . ?
C8 H8C 0.9800 . ?
C9 C10 1.5352(17) . ?
C9 C11 1.5304(17) . ?
C9 C12 1.5376(17) . ?
C10 H10A 0.9800 . ?
C10 H10B 0.9800 . ?
C10 H10C 0.9800 . ?
C11 H11A 0.9800 . ?
C11 H11B 0.9800 . ?
C11 H11C 0.9800 . ?
C12 H12A 0.9800 . ?
C12 H12B 0.9800 . ?
C12 H12C 0.9800 . ?

loop_
_geom_torsion_atom_site_label_1
_geom_torsion_atom_site_label_2
_geom_torsion_atom_site_label_3
_geom_torsion_atom_site_label_4
_geom_torsion
_geom_torsion_site_symmetry_1
_geom_torsion_site_symmetry_2
_geom_torsion_site_symmetry_3
_geom_torsion_site_symmetry_4
_geom_torsion_publ_flag
Sb1 C1 C2 F3 67.16(15) . . . . ?
Sb1 C1 C2 F4 -173.76(9) . . . . ?
Sb1 C1 C2 F5 -54.02(16) . . . . ?
Sb1 C3 C4 F8 -171.01(9) . . . . ?
Sb1 C3 C4 F9 -51.17(14) . . . . ?
Sb1 C3 C4 F10 67.98(13) . . . . ?
S1 P1 C5 C6 46.69(8) . . . . ?
S1 P1 C5 C7 -73.14(8) . . . . ?
S1 P1 C5 C8 163.94(7) . . . . ?
S1 P1 C9 C10 51.41(9) . . . . ?
S1 P1 C9 C11 174.89(8) . . . . ?
S1 P1 C9 C12 -66.91(8) . . . . ?
F1 C1 C2 F3 -59.31(15) . . . . ?
F1 C1 C2 F4 59.76(15) . . . . ?
F1 C1 C2 F5 179.51(12) . . . . ?
F2 C1 C2 F3 -172.09(12) . . . . ?
F2 C1 C2 F4 -53.02(15) . . . . ?
F2 C1 C2 F5 66.72(15) . . . . ?
F6 C3 C4 F8 65.15(14) . . . . ?
F6 C3 C4 F9 -175.01(12) . . . . ?
F6 C3 C4 F10 -55.86(14) . . . . ?
F7 C3 C4 F8 -48.30(14) . . . . ?
F7 C3 C4 F9 71.53(14) . . . . ?
F7 C3 C4 F10 -169.32(11) . . . . ?
C5 P1 C9 C10 -77.27(10) . . . . ?
C5 P1 C9 C11 46.20(10) . . . . ?
C5 P1 C9 C12 164.41(8) . . . . ?
C9 P1 C5 C6 174.97(8) . . . . ?
C9 P1 C5 C7 55.14(9) . . . . ?
C9 P1 C5 C8 -67.78(9) . . . . ?

loop_
_exptl_oxdiff_crystal_face_indexfrac_h
_exptl_oxdiff_crystal_face_indexfrac_k
_exptl_oxdiff_crystal_face_indexfrac_l
_exptl_oxdiff_crystal_face_x
_exptl_oxdiff_crystal_face_y
_exptl_oxdiff_crystal_face_z
0.0005 0.0050 0.9973 -0.0336 0.0056 0.0558
-0.0005 -0.0050 -0.9973 0.0336 -0.0056 -0.0558
2.6833 -8.9158 14.8762 0.0617 0.2615 0.9632
-2.6833 8.9158 -14.8762 -0.0617 -0.2615 -0.9632
9.2539 -0.0503 -13.8256 0.1669 0.6942 -0.7001
-9.2539 0.0503 13.8256 -0.1669 -0.6942 0.7001
0.7694 13.3637 -0.3663 -0.9757 0.1281 -0.1779
-0.7694 -13.3637 0.3663 0.9757 -0.1281 0.1779
-10.4803 -2.5728 1.3178 0.4775 -0.8783 0.0222
10.4803 2.5728 -1.3178 -0.4775 0.8783 -0.0222
